data_7203174
loop_
_publ_author_name
'Covelo, Berta'
'Carballo, Rosa'
'V\'azquez-L\'opez, Ezequiel M.'
'Garc\'ia-Mart\'inez, Emilia'
'Casti\~neiras, Alfonso'
'Balboa, Susana'
'Nicl\'os, Juan'

_publ_section_title
;
 Supramolecular architectures of neutral and cationic complexes of
 transition metals with lactate and 1,10-phenanthroline
;
_journal_issue 2
_journal_name_full CrystEngComm
_journal_page_first 167
_journal_paper_doi 10.1039/b515539h
_journal_volume 8
_journal_year 2006
_chemical_formula_sum 'C15 H17 Cl N2 Ni O5'
_chemical_formula_weight 399.47
_chemical_name_systematic
;
?
;
_space_group_IT_number 14
_symmetry_cell_setting monoclinic
_symmetry_space_group_name_Hall '-P 2ybc'
_symmetry_space_group_name_H-M 'P 1 21/c 1'
_atom_sites_solution_hydrogens geom
_atom_sites_solution_primary direct
_atom_sites_solution_secondary difmap
_audit_creation_method SHELXL-97
_cell_angle_alpha 90.00
_cell_angle_beta 94.027(2)
_cell_angle_gamma 90.00
_cell_formula_units_Z 4
_cell_length_a 7.7833(7)
_cell_length_b 9.5585(9)
_cell_length_c 22.055(2)
_cell_measurement_temperature 293(2)
_cell_volume 1636.8(3)
_computing_cell_refinement 'Bruker SMART'
_computing_data_collection 'Bruker SMART'
_computing_data_reduction 'Bruker SHELXTL'
_computing_molecular_graphics 'Bruker SHELXTL'
_computing_publication_material 'Bruker SHELXTL'
_computing_structure_refinement 'SHELXL-97 (Sheldrick, 1997)'
_computing_structure_solution 'SHELXS-97 (Sheldrick, 1990)'
_diffrn_ambient_temperature 293(2)
_diffrn_measured_fraction_theta_full 0.954
_diffrn_measured_fraction_theta_max 0.954
_diffrn_measurement_device_type 'CCD area detector'
_diffrn_measurement_method 'phi and omega scans'
_diffrn_radiation_monochromator graphite
_diffrn_radiation_source 'fine-focus sealed tube'
_diffrn_radiation_type MoK\a
_diffrn_radiation_wavelength 0.71073
_diffrn_reflns_av_R_equivalents 0.0517
_diffrn_reflns_av_sigmaI/netI 0.0760
_diffrn_reflns_limit_h_max 10
_diffrn_reflns_limit_h_min -10
_diffrn_reflns_limit_k_max 12
_diffrn_reflns_limit_k_min -12
_diffrn_reflns_limit_l_max 25
_diffrn_reflns_limit_l_min -29
_diffrn_reflns_number 9682
_diffrn_reflns_theta_full 28.03
_diffrn_reflns_theta_max 28.03
_diffrn_reflns_theta_min 1.85
_exptl_absorpt_coefficient_mu 1.377
_exptl_absorpt_correction_T_max 1.0000
_exptl_absorpt_correction_T_min 0.8223
_exptl_absorpt_correction_type multi-scan
_exptl_crystal_colour 'light blue'
_exptl_crystal_density_diffrn 1.621
_exptl_crystal_density_method 'not measured'
_exptl_crystal_description 'hexagonal p'
_exptl_crystal_F_000 824
_exptl_crystal_size_max .18
_exptl_crystal_size_mid .18
_exptl_crystal_size_min .08
_refine_diff_density_max 0.595
_refine_diff_density_min -0.904
_refine_diff_density_rms 0.098
_refine_ls_extinction_method none
_refine_ls_goodness_of_fit_ref 0.950
_refine_ls_hydrogen_treatment mixed
_refine_ls_matrix_type full
_refine_ls_number_parameters 236
_refine_ls_number_reflns 3784
_refine_ls_number_restraints 1
_refine_ls_restrained_S_all 0.951
_refine_ls_R_factor_all 0.0881
_refine_ls_R_factor_gt 0.0507
_refine_ls_shift/su_max 0.000
_refine_ls_shift/su_mean 0.000
_refine_ls_structure_factor_coef Fsqd
_refine_ls_weighting_details 'calc w=1/[\s^2^(Fo^2^)+(0.0615P)^2^+0.0000P] where P=(Fo^2^+2Fc^2^)/3'
_refine_ls_weighting_scheme calc
_refine_ls_wR_factor_gt 0.1085
_refine_ls_wR_factor_ref 0.1194
_reflns_number_gt 2516
_reflns_number_total 3784
_reflns_threshold_expression >2sigma(I)
_cod_data_source_file b515539h.txt
_cod_data_source_block nilphencl
_cod_depositor_comments
;
The following automatic conversions were performed:
'_symmetry_cell_setting' value 'Monoclinic' changed to 'monoclinic'
according to '/home/saulius/struct/CIF-dictionaries/cif_core.dic'
dictionary named 'cif_core.dic' version 2.4.1 from
2010-06-29.

'_exptl_absorpt_correction_type' value 'MULTI-SCAN' changed
to 'multi-scan' according to
'/home/saulius/struct/CIF-dictionaries/cif_core.dic' dictionary named
'cif_core.dic' version 2.4.1 from 2010-06-29.

Automatic conversion script
Id: cif_fix_enum 1527 2010-12-29 10:47:43Z saulius 
;
_cod_original_sg_symbol_H-M P2(1)/c
_cod_database_code 7203174

loop_
_symmetry_equiv_pos_as_xyz
'x, y, z'
'-x, y+1/2, -z+1/2'
'-x, -y, -z'
'x, -y-1/2, z-1/2'

loop_
_atom_site_label
_atom_site_type_symbol
_atom_site_fract_x
_atom_site_fract_y
_atom_site_fract_z
_atom_site_U_iso_or_equiv
_atom_site_adp_type
_atom_site_occupancy
_atom_site_symmetry_multiplicity
_atom_site_calc_flag
_atom_site_refinement_flags
_atom_site_disorder_assembly
_atom_site_disorder_group
Ni Ni 0.34746(6) 0.12056(4) 0.18894(2) 0.02522(14) Uani 1 1 d . . .
O1 O 0.6021(4) 0.1549(3) 0.18039(15) 0.0457(8) Uani 1 1 d . . .
H1A H 0.644(6) 0.213(5) 0.163(2) 0.069 Uiso 1 1 d . . .
H2B H 0.348(5) -0.021(5) 0.287(2) 0.080(19) Uiso 1 1 d D . .
H1B H 0.675(6) 0.087(4) 0.189(2) 0.051(14) Uiso 1 1 d . . .
O2 O 0.4281(4) 0.0117(3) 0.26651(13) 0.0442(8) Uani 1 1 d D . .
H2A H 0.503(6) -0.047(5) 0.267(2) 0.066 Uiso 1 1 d . . .
O11 O 0.3293(3) 0.3033(2) 0.23673(11) 0.0309(6) Uani 1 1 d . . .
O13 O 0.0977(3) 0.1142(3) 0.21579(13) 0.0397(7) Uani 1 1 d . . .
O12 O 0.1686(3) 0.4358(3) 0.29304(13) 0.0399(7) Uani 1 1 d . . .
C11 C 0.1922(5) 0.3285(4) 0.26186(17) 0.0310(8) Uani 1 1 d . . .
C12 C 0.0448(6) 0.2266(5) 0.2519(3) 0.0644(15) Uani 1 1 d . . .
H12 H -0.0409 0.2768 0.2255 0.077 Uiso 1 1 calc R . .
C13 C -0.0433(7) 0.1907(7) 0.3034(3) 0.093(2) Uani 1 1 d . . .
H13A H -0.1444 0.1376 0.2909 0.139 Uiso 1 1 calc R . .
H13B H -0.0763 0.2743 0.3237 0.139 Uiso 1 1 calc R . .
H13C H 0.0307 0.1356 0.3306 0.139 Uiso 1 1 calc R . .
N1 N 0.3516(4) -0.0505(3) 0.13040(13) 0.0304(7) Uani 1 1 d . . .
N2 N 0.2675(4) 0.2167(3) 0.10773(13) 0.0322(7) Uani 1 1 d . . .
C101 C 0.4065(5) -0.1804(4) 0.14073(19) 0.0381(9) Uani 1 1 d . . .
H101 H 0.4402 -0.2058 0.1805 0.046 Uiso 1 1 calc R . .
C102 C 0.4165(6) -0.2812(4) 0.0951(2) 0.0458(11) Uani 1 1 d . . .
H102 H 0.4592 -0.3701 0.1044 0.055 Uiso 1 1 calc R . .
C103 C 0.3621(6) -0.2466(4) 0.0363(2) 0.0482(11) Uani 1 1 d . . .
H103 H 0.3655 -0.3126 0.0054 0.058 Uiso 1 1 calc R . .
C104 C 0.3022(6) -0.1121(4) 0.02365(18) 0.0431(10) Uani 1 1 d . . .
C105 C 0.3037(5) -0.0156(4) 0.07190(16) 0.0309(8) Uani 1 1 d . . .
C106 C 0.2565(5) 0.1261(4) 0.05959(16) 0.0324(8) Uani 1 1 d . . .
C107 C 0.2055(6) 0.1694(4) 0.00016(18) 0.0422(10) Uani 1 1 d . . .
C108 C 0.1666(6) 0.3113(5) -0.00896(19) 0.0520(12) Uani 1 1 d . . .
H108 H 0.1344 0.3443 -0.0478 0.062 Uiso 1 1 calc R . .
C109 C 0.1760(6) 0.4008(4) 0.0393(2) 0.0532(12) Uani 1 1 d . . .
H109 H 0.1494 0.4950 0.0338 0.064 Uiso 1 1 calc R . .
C110 C 0.2264(6) 0.3486(4) 0.09716(19) 0.0455(11) Uani 1 1 d . . .
H110 H 0.2310 0.4103 0.1298 0.055 Uiso 1 1 calc R . .
C111 C 0.2437(6) -0.0655(5) -0.03657(19) 0.0551(12) Uani 1 1 d . . .
H111 H 0.2369 -0.1295 -0.0684 0.066 Uiso 1 1 calc R . .
C112 C 0.1991(7) 0.0675(5) -0.04764(19) 0.0581(13) Uani 1 1 d . . .
H112 H 0.1633 0.0944 -0.0870 0.070 Uiso 1 1 calc R . .
Cl Cl 0.74199(16) 0.41357(10) 0.11853(5) 0.0482(3) Uani 1 1 d . . .
H13 H 0.013(5) 0.050(4) 0.2149(18) 0.046(13) Uiso 1 1 d . . .

loop_
_atom_site_aniso_label
_atom_site_aniso_U_11
_atom_site_aniso_U_22
_atom_site_aniso_U_33
_atom_site_aniso_U_23
_atom_site_aniso_U_13
_atom_site_aniso_U_12
Ni 0.0321(3) 0.0244(2) 0.0196(2) -0.00052(19) 0.00469(17) -0.0005(2)
O1 0.0383(17) 0.0378(18) 0.063(2) 0.0167(15) 0.0160(15) 0.0034(14)
O2 0.057(2) 0.0467(18) 0.0304(16) 0.0136(13) 0.0155(15) 0.0181(15)
O11 0.0318(14) 0.0306(14) 0.0308(14) -0.0054(11) 0.0050(11) -0.0015(11)
O13 0.0368(15) 0.0319(14) 0.0525(18) -0.0146(13) 0.0192(13) -0.0082(13)
O12 0.0438(16) 0.0286(14) 0.0484(17) -0.0130(12) 0.0100(14) 0.0027(12)
C11 0.034(2) 0.0262(18) 0.033(2) -0.0012(16) 0.0023(17) 0.0001(16)
C12 0.061(3) 0.049(3) 0.088(4) -0.026(3) 0.042(3) -0.019(2)
C13 0.094(4) 0.108(5) 0.084(4) -0.053(4) 0.059(4) -0.050(4)
N1 0.0388(18) 0.0275(16) 0.0249(16) -0.0003(13) 0.0022(14) 0.0016(14)
N2 0.0414(19) 0.0293(17) 0.0262(16) 0.0017(13) 0.0044(14) 0.0033(14)
C101 0.043(2) 0.034(2) 0.037(2) -0.0030(18) -0.0027(18) -0.0006(18)
C102 0.056(3) 0.029(2) 0.052(3) -0.0090(19) 0.002(2) 0.0018(19)
C103 0.063(3) 0.042(2) 0.041(3) -0.0151(19) 0.014(2) -0.001(2)
C104 0.054(3) 0.047(2) 0.028(2) -0.0058(18) 0.0076(18) -0.001(2)
C105 0.035(2) 0.036(2) 0.0229(19) -0.0028(15) 0.0068(16) -0.0007(17)
C106 0.037(2) 0.038(2) 0.0224(18) 0.0024(16) 0.0036(15) -0.0010(17)
C107 0.053(3) 0.047(2) 0.027(2) 0.0065(18) 0.0054(19) -0.001(2)
C108 0.066(3) 0.059(3) 0.030(2) 0.017(2) -0.001(2) 0.005(2)
C109 0.072(3) 0.039(3) 0.048(3) 0.016(2) 0.000(2) 0.008(2)
C110 0.062(3) 0.035(2) 0.039(2) 0.0009(18) 0.001(2) 0.007(2)
C111 0.080(3) 0.061(3) 0.024(2) -0.013(2) 0.005(2) 0.002(3)
C112 0.083(4) 0.072(3) 0.019(2) 0.002(2) 0.002(2) 0.005(3)
Cl 0.0791(8) 0.0334(5) 0.0349(6) -0.0009(4) 0.0238(5) -0.0075(5)

loop_
_atom_type_symbol
_atom_type_description
_atom_type_scat_dispersion_real
_atom_type_scat_dispersion_imag
_atom_type_scat_source
C C 0.0033 0.0016 'International Tables Vol C Tables 4.2.6.8 and 6.1.1.4'
H H 0.0000 0.0000 'International Tables Vol C Tables 4.2.6.8 and 6.1.1.4'
N N 0.0061 0.0033 'International Tables Vol C Tables 4.2.6.8 and 6.1.1.4'
O O 0.0106 0.0060 'International Tables Vol C Tables 4.2.6.8 and 6.1.1.4'
Ni Ni 0.3393 1.1124 'International Tables Vol C Tables 4.2.6.8 and 6.1.1.4'
Cl Cl 0.1484 0.1585 'International Tables Vol C Tables 4.2.6.8 and 6.1.1.4'

loop_
_geom_angle_atom_site_label_1
_geom_angle_atom_site_label_2
_geom_angle_atom_site_label_3
_geom_angle
_geom_angle_site_symmetry_1
_geom_angle_site_symmetry_3
_geom_angle_publ_flag
O1 Ni O11 90.73(11) . . ?
O1 Ni O2 85.21(13) . . ?
O11 Ni O2 91.79(11) . . ?
O1 Ni N2 94.81(13) . . ?
O11 Ni N2 92.25(11) . . ?
O2 Ni N2 175.96(12) . . ?
O1 Ni O13 166.51(12) . . ?
O11 Ni O13 77.19(10) . . ?
O2 Ni O13 89.14(12) . . ?
N2 Ni O13 91.68(12) . . ?
O1 Ni N1 90.68(13) . . ?
O11 Ni N1 172.38(11) . . ?
O2 Ni N1 95.80(12) . . ?
N2 Ni N1 80.17(11) . . ?
O13 Ni N1 102.09(11) . . ?
C11 O11 Ni 118.7(2) . . ?
C12 O13 Ni 117.0(2) . . ?
O12 C11 O11 123.9(3) . . ?
O12 C11 C12 117.9(3) . . ?
O11 C11 C12 118.1(3) . . ?
C13 C12 O13 116.4(4) . . ?
C13 C12 C11 116.6(4) . . ?
O13 C12 C11 108.9(3) . . ?
C101 N1 C105 117.1(3) . . ?
C101 N1 Ni 130.2(3) . . ?
C105 N1 Ni 112.3(2) . . ?
C110 N2 C106 117.9(3) . . ?
C110 N2 Ni 129.2(3) . . ?
C106 N2 Ni 112.9(2) . . ?
N1 C101 C102 123.7(4) . . ?
C103 C102 C101 118.9(4) . . ?
C102 C103 C104 119.2(4) . . ?
C103 C104 C105 118.0(4) . . ?
C103 C104 C111 123.4(4) . . ?
C105 C104 C111 118.6(4) . . ?
N1 C105 C104 122.9(3) . . ?
N1 C105 C106 117.7(3) . . ?
C104 C105 C106 119.4(3) . . ?
N2 C106 C107 122.4(4) . . ?
N2 C106 C105 116.9(3) . . ?
C107 C106 C105 120.7(4) . . ?
C108 C107 C106 117.6(4) . . ?
C108 C107 C112 123.8(4) . . ?
C106 C107 C112 118.6(4) . . ?
C109 C108 C107 119.7(4) . . ?
C108 C109 C110 119.0(4) . . ?
N2 C110 C109 123.4(4) . . ?
C112 C111 C104 121.6(4) . . ?
C111 C112 C107 121.1(4) . . ?

loop_
_geom_bond_atom_site_label_1
_geom_bond_atom_site_label_2
_geom_bond_distance
_geom_bond_site_symmetry_2
_geom_bond_publ_flag
Ni O1 2.031(3) . ?
Ni O11 2.050(2) . ?
Ni O2 2.062(3) . ?
Ni N2 2.070(3) . ?
Ni O13 2.072(3) . ?
Ni N1 2.085(3) . ?
O11 C11 1.260(4) . ?
O13 C12 1.416(5) . ?
O12 C11 1.255(4) . ?
C11 C12 1.509(6) . ?
C12 C13 1.409(6) . ?
N1 C101 1.328(5) . ?
N1 C105 1.359(4) . ?
N2 C110 1.317(5) . ?
N2 C106 1.368(5) . ?
C101 C102 1.399(5) . ?
C102 C103 1.376(6) . ?
C103 C104 1.390(6) . ?
C104 C105 1.408(5) . ?
C104 C111 1.444(6) . ?
C105 C106 1.424(5) . ?
C106 C107 1.405(5) . ?
C107 C108 1.401(6) . ?
C107 C112 1.434(6) . ?
C108 C109 1.363(6) . ?
C109 C110 1.401(6) . ?
C111 C112 1.335(6) . ?

loop_
_geom_hbond_atom_site_label_D
_geom_hbond_atom_site_label_H
_geom_hbond_atom_site_label_A
_geom_hbond_distance_DH
_geom_hbond_distance_HA
_geom_hbond_distance_DA
_geom_hbond_angle_DHA
_geom_hbond_site_symmetry_A
O1 H1A Cl 0.76(5) 2.31(5) 3.061(3) 171(5) .
O2 H2B Cl 0.852(19) 2.34(3) 3.088(3) 147(4) 2_645
O1 H1B O12 0.87(4) 1.92(5) 2.788(4) 179(4) 2_645
O2 H2A O11 0.81(5) 1.94(5) 2.749(4) 175(5) 2_645
O13 H13 O12 0.90(4) 1.79(4) 2.681(4) 173(4) 2_545
C101 H101 O11 0.93 2.47 3.283(5) 146.1 2_645
